data_1512066
loop_
_publ_author_name
'Hiroi, Yuki'
'Komine, Nobuyuki'
'Komiya, Sanshiro'
'Hirano, Masafumi'

_publ_section_title
;
 Asymmetric Cross-Dimerization between Methyl Methacrylate and Substituted
 Alkene by Ru(0)--Bicyclononadiene Complex
;
_journal_issue 10
_journal_name_full 'Organic Letters'
_journal_page_first 2486
_journal_paper_doi 10.1021/ol400963d
_journal_volume 15
_journal_year 2013
_chemical_formula_moiety 'C20 H22 Ru'
_chemical_formula_sum 'C20 H22 Ru'
_chemical_formula_weight 363.46
_space_group_IT_number 14
_symmetry_cell_setting monoclinic
_symmetry_Int_Tables_number 14
_symmetry_space_group_name_Hall '-P 2ybc'
_symmetry_space_group_name_H-M 'P 1 21/c 1'
_atom_sites_solution_hydrogens geom
_atom_sites_solution_primary direct
_atom_sites_solution_secondary difmap
_cell_angle_alpha 90.0000
_cell_angle_beta 109.452(3)
_cell_angle_gamma 90.0000
_cell_formula_units_Z 4
_cell_length_a 10.3078(6)
_cell_length_b 10.4979(4)
_cell_length_c 14.5178(12)
_cell_measurement_reflns_used 3820
_cell_measurement_temperature 200
_cell_measurement_theta_max 27.49
_cell_measurement_theta_min 3.53
_cell_volume 1481.30(16)
_computing_cell_refinement CrystalClear
_computing_data_collection 'CrystalClear (Rigaku Inc., 2007)'
_computing_data_reduction CrystalClear
_computing_molecular_graphics 'CrystalStructure 4.0'
_computing_publication_material 'CrystalStructure 4.0 (Rigaku, 2010)'
_computing_structure_refinement 'SHELXL97 (Sheldrick, 2008)'
_computing_structure_solution 'SIR92 (Altomare, et al., 1994)'
_diffrn_ambient_temperature 200
_diffrn_detector_area_resol_mean 7.314
_diffrn_measured_fraction_theta_full 0.992
_diffrn_measured_fraction_theta_max 0.992
_diffrn_measurement_device_type 'Rigaku Mercury70'
_diffrn_measurement_method \w
_diffrn_radiation_type 'Mo K\a'
_diffrn_radiation_wavelength 0.71075
_diffrn_reflns_av_R_equivalents 0.0381
_diffrn_reflns_limit_h_max 13
_diffrn_reflns_limit_h_min -13
_diffrn_reflns_limit_k_max 13
_diffrn_reflns_limit_k_min -9
_diffrn_reflns_limit_l_max 13
_diffrn_reflns_limit_l_min -18
_diffrn_reflns_number 10629
_diffrn_reflns_theta_full 27.49
_diffrn_reflns_theta_max 27.49
_diffrn_standards_number 0
_exptl_absorpt_coefficient_mu 1.049
_exptl_absorpt_correction_T_max 0.912
_exptl_absorpt_correction_T_min 0.841
_exptl_absorpt_correction_type numerical
_exptl_absorpt_process_details 'NUMABS (Rigaku, 1999)'
_exptl_crystal_colour orange
_exptl_crystal_density_diffrn 1.630
_exptl_crystal_density_method 'not measured'
_exptl_crystal_description prism
_exptl_crystal_F_000 744.00
_exptl_crystal_size_max 0.444
_exptl_crystal_size_mid 0.153
_exptl_crystal_size_min 0.088
_refine_diff_density_max 1.910
_refine_diff_density_min -1.940
_refine_ls_extinction_method none
_refine_ls_goodness_of_fit_ref 0.909
_refine_ls_hydrogen_treatment constr
_refine_ls_number_parameters 190
_refine_ls_number_reflns 3374
_refine_ls_number_restraints 0
_refine_ls_R_factor_gt 0.0467
_refine_ls_shift/su_max 0.000
_refine_ls_structure_factor_coef Fsqd
_refine_ls_weighting_details 'w = 1/[\s^2^(Fo^2^)+(0.1174P)^2^+4.0640P] where P=(Fo^2^+2Fc^2^)/3'
_refine_ls_weighting_scheme calc
_refine_ls_wR_factor_ref 0.1448
_reflns_number_gt 3061
_reflns_number_total 3374
_reflns_threshold_expression F^2^>2.0\s(F^2^)
_cod_data_source_file ol400963d_si_001.cif
_cod_data_source_block HRI0925-1(compound-rac-1b)
_cod_original_cell_volume 1481.30(17)
_cod_database_code 1512066

loop_
_symmetry_equiv_pos_site_id
_symmetry_equiv_pos_as_xyz
1 +X,+Y,+Z
2 -X,1/2+Y,1/2-Z
3 -X,-Y,-Z
4 +X,1/2-Y,1/2+Z

loop_
_atom_site_label
_atom_site_type_symbol
_atom_site_fract_x
_atom_site_fract_y
_atom_site_fract_z
_atom_site_U_iso_or_equiv
_atom_site_adp_type
_atom_site_occupancy
_atom_site_symmetry_multiplicity
_atom_site_calc_flag
_atom_site_refinement_flags
Ru1 Ru 0.78238(3) 0.18047(3) 0.098524(17) 0.01818(15) Uani 1.0 4 d .
C1 C 0.8473(5) 0.1221(4) -0.0260(3) 0.0289(8) Uani 1.0 4 d .
C2 C 0.7968(5) 0.0108(4) 0.0041(3) 0.0301(8) Uani 1.0 4 d .
C3 C 0.8484(4) -0.0254(4) 0.1025(3) 0.0282(8) Uani 1.0 4 d .
C4 C 0.9527(4) 0.0479(4) 0.1699(3) 0.0258(7) Uani 1.0 4 d .
C5 C 1.0195(4) 0.1505(4) 0.1383(3) 0.0245(7) Uani 1.0 4 d .
C6 C 1.1318(4) 0.2205(5) 0.2030(3) 0.0324(9) Uani 1.0 4 d .
C7 C 1.1869(5) 0.3209(4) 0.1706(4) 0.0348(10) Uani 1.0 4 d .
C8 C 1.1301(5) 0.3624(5) 0.0720(4) 0.0400(10) Uani 1.0 4 d .
C9 C 1.0216(5) 0.2990(5) 0.0077(4) 0.0336(9) Uani 1.0 4 d .
C10 C 0.9646(5) 0.1899(4) 0.0389(3) 0.0256(8) Uani 1.0 4 d .
C11 C 0.5783(4) 0.2590(4) 0.0284(3) 0.0229(7) Uani 1.0 4 d .
C12 C 0.6811(4) 0.3486(4) 0.0255(3) 0.0229(7) Uani 1.0 4 d .
C13 C 0.7278(5) 0.4574(4) 0.0978(3) 0.0292(9) Uani 1.0 4 d .
C14 C 0.6960(4) 0.4140(4) 0.1889(3) 0.0244(7) Uani 1.0 4 d .
C15 C 0.7739(4) 0.2873(4) 0.2223(3) 0.0233(7) Uani 1.0 4 d .
C16 C 0.7015(5) 0.1698(4) 0.2171(3) 0.0236(8) Uani 1.0 4 d .
C17 C 0.5468(5) 0.1632(4) 0.1761(4) 0.0296(9) Uani 1.0 4 d .
C18 C 0.5021(4) 0.2716(4) 0.1031(3) 0.0265(8) Uani 1.0 4 d .
C19 C 0.5407(5) 0.3954(4) 0.1611(3) 0.0292(8) Uani 1.0 4 d .
C20 C 0.4940(5) 0.1924(4) -0.0653(3) 0.0306(9) Uani 1.0 4 d .
H1 H 0.7981 0.1578 -0.0924 0.0347 Uiso 1.0 4 calc R
H2 H 0.7107 -0.0296 -0.0401 0.0362 Uiso 1.0 4 calc R
H3 H 0.7989 -0.0918 0.1274 0.0339 Uiso 1.0 4 calc R
H4 H 0.9772 0.0305 0.2414 0.0309 Uiso 1.0 4 calc R
H6 H 1.1684 0.1962 0.2697 0.0388 Uiso 1.0 4 calc R
H7 H 1.2641 0.3640 0.2141 0.0418 Uiso 1.0 4 calc R
H8 H 1.1678 0.4347 0.0507 0.0480 Uiso 1.0 4 calc R
H9 H 0.9840 0.3277 -0.0580 0.0403 Uiso 1.0 4 calc R
H12 H 0.6883 0.3643 -0.0406 0.0275 Uiso 1.0 4 calc R
H13A H 0.6771 0.5365 0.0708 0.0350 Uiso 1.0 4 calc R
H13B H 0.8276 0.4732 0.1136 0.0350 Uiso 1.0 4 calc R
H14 H 0.7285 0.4794 0.2417 0.0292 Uiso 1.0 4 calc R
H15 H 0.8628 0.2944 0.2776 0.0279 Uiso 1.0 4 calc R
H16 H 0.7467 0.1062 0.2692 0.0284 Uiso 1.0 4 calc R
H17A H 0.5065 0.1734 0.2288 0.0355 Uiso 1.0 4 calc R
H17B H 0.5167 0.0803 0.1435 0.0355 Uiso 1.0 4 calc R
H18 H 0.4004 0.2680 0.0689 0.0319 Uiso 1.0 4 calc R
H19A H 0.5145 0.3908 0.2208 0.0350 Uiso 1.0 4 calc R
H19B H 0.4915 0.4681 0.1211 0.0350 Uiso 1.0 4 calc R
H20A H 0.4111 0.2424 -0.0979 0.0367 Uiso 1.0 4 calc R
H20B H 0.4674 0.1075 -0.0498 0.0367 Uiso 1.0 4 calc R
H20C H 0.5490 0.1842 -0.1085 0.0367 Uiso 1.0 4 calc R

loop_
_atom_site_aniso_label
_atom_site_aniso_U_11
_atom_site_aniso_U_22
_atom_site_aniso_U_33
_atom_site_aniso_U_12
_atom_site_aniso_U_13
_atom_site_aniso_U_23
Ru1 0.0194(3) 0.0216(2) 0.0131(2) 0.00158(8) 0.00477(14) 0.00035(7)
C1 0.033(2) 0.038(3) 0.0185(16) 0.0067(16) 0.0121(14) -0.0036(14)
C2 0.029(2) 0.033(2) 0.0276(18) 0.0016(16) 0.0086(15) -0.0106(15)
C3 0.030(2) 0.0259(18) 0.0308(18) 0.0029(14) 0.0122(15) -0.0002(14)
C4 0.0224(18) 0.0270(17) 0.0263(17) 0.0070(14) 0.0058(14) 0.0055(14)
C5 0.0221(18) 0.0267(17) 0.0244(17) 0.0059(14) 0.0073(14) 0.0022(14)
C6 0.026(2) 0.034(2) 0.033(2) 0.0031(17) 0.0039(15) -0.0038(17)
C7 0.024(2) 0.035(3) 0.044(3) -0.0024(15) 0.0099(19) -0.0069(16)
C8 0.039(3) 0.036(3) 0.054(3) -0.0050(19) 0.028(2) 0.003(2)
C9 0.037(3) 0.039(2) 0.030(2) 0.0021(18) 0.0191(18) 0.0065(16)
C10 0.025(2) 0.031(2) 0.0245(19) 0.0037(14) 0.0130(16) -0.0009(13)
C11 0.0195(17) 0.0255(17) 0.0198(15) 0.0035(13) 0.0012(13) -0.0005(13)
C12 0.0270(19) 0.0246(16) 0.0163(15) 0.0028(14) 0.0060(13) 0.0018(13)
C13 0.050(3) 0.0168(16) 0.0192(16) -0.0041(16) 0.0092(15) -0.0006(13)
C14 0.0268(18) 0.0253(17) 0.0211(16) -0.0010(14) 0.0082(14) -0.0029(13)
C15 0.0249(18) 0.0306(18) 0.0128(14) 0.0024(15) 0.0042(13) -0.0031(13)
C16 0.029(2) 0.031(2) 0.0138(16) 0.0012(14) 0.0117(15) 0.0011(12)
C17 0.034(3) 0.0274(19) 0.033(2) -0.0049(15) 0.0178(18) -0.0034(15)
C18 0.0212(17) 0.030(2) 0.0278(18) -0.0023(14) 0.0074(14) -0.0061(15)
C19 0.036(3) 0.0260(18) 0.0257(17) 0.0048(16) 0.0112(15) -0.0039(14)
C20 0.026(2) 0.034(2) 0.0247(19) 0.0008(15) -0.0011(15) -0.0054(14)

loop_
_atom_type_symbol
_atom_type_description
_atom_type_scat_dispersion_real
_atom_type_scat_dispersion_imag
_atom_type_scat_source
C C 0.0033 0.0016
;
International Tables for Crystallography
(1992, Vol. C, Tables 4.2.6.8 and 6.1.1.4)
;
H H 0.0000 0.0000
;
International Tables for Crystallography
(1992, Vol. C, Table 6.1.1.4)
;
Ru Ru -1.2594 0.8363
;
International Tables for Crystallography
(1992, Vol. C, Tables 4.2.6.8 and 6.1.1.4)
;

loop_
_geom_angle_atom_site_label_1
_geom_angle_atom_site_label_2
_geom_angle_atom_site_label_3
_geom_angle
_geom_angle_publ_flag
C1 Ru1 C2 36.43(16) yes
C1 Ru1 C3 65.53(16) yes
C1 Ru1 C4 78.44(15) yes
C1 Ru1 C5 65.72(14) yes
C1 Ru1 C10 37.19(14) yes
C1 Ru1 C11 103.39(14) yes
C1 Ru1 C12 93.09(15) yes
C1 Ru1 C15 159.58(16) yes
C1 Ru1 C16 160.50(15) yes
C2 Ru1 C3 35.91(14) yes
C2 Ru1 C4 65.78(14) yes
C2 Ru1 C5 76.79(14) yes
C2 Ru1 C10 65.54(15) yes
C2 Ru1 C11 105.16(13) yes
C2 Ru1 C12 117.64(14) yes
C2 Ru1 C15 160.10(15) yes
C2 Ru1 C16 124.07(15) yes
C3 Ru1 C4 36.91(13) yes
C3 Ru1 C5 65.41(14) yes
C3 Ru1 C10 77.04(15) yes
C3 Ru1 C11 127.69(14) yes
C3 Ru1 C12 153.24(14) yes
C3 Ru1 C15 125.06(15) yes
C3 Ru1 C16 97.09(16) yes
C4 Ru1 C5 36.61(15) yes
C4 Ru1 C10 65.53(15) yes
C4 Ru1 C11 162.47(14) yes
C4 Ru1 C12 158.60(16) yes
C4 Ru1 C15 100.61(14) yes
C4 Ru1 C16 92.93(16) yes
C5 Ru1 C10 35.63(14) yes
C5 Ru1 C11 159.51(15) yes
C5 Ru1 C12 122.01(15) yes
C5 Ru1 C15 101.23(14) yes
C5 Ru1 C16 116.58(14) yes
C10 Ru1 C11 126.01(14) yes
C10 Ru1 C12 95.85(15) yes
C10 Ru1 C15 123.72(14) yes
C10 Ru1 C16 151.59(14) yes
C11 Ru1 C12 38.64(15) yes
C11 Ru1 C15 83.71(14) yes
C11 Ru1 C16 79.73(15) yes
C12 Ru1 C15 80.49(14) yes
C12 Ru1 C16 100.60(16) yes
C15 Ru1 C16 38.89(15) yes
Ru1 C1 C2 74.5(3) yes
Ru1 C1 C10 75.3(3) yes
C2 C1 C10 121.4(4) yes
Ru1 C2 C1 69.1(3) yes
Ru1 C2 C3 71.2(3) yes
C1 C2 C3 119.2(4) yes
Ru1 C3 C2 72.9(3) yes
Ru1 C3 C4 69.6(3) yes
C2 C3 C4 120.1(4) yes
Ru1 C4 C3 73.5(2) yes
Ru1 C4 C5 76.6(3) yes
C3 C4 C5 121.4(4) yes
Ru1 C5 C4 66.8(2) yes
Ru1 C5 C6 130.2(3) yes
Ru1 C5 C10 71.4(3) yes
C4 C5 C6 123.1(4) yes
C4 C5 C10 118.1(4) yes
C6 C5 C10 118.6(4) yes
C5 C6 C7 120.9(4) yes
C6 C7 C8 120.6(4) yes
C7 C8 C9 120.4(5) yes
C8 C9 C10 120.2(4) yes
Ru1 C10 C1 67.5(3) yes
Ru1 C10 C5 73.0(3) yes
Ru1 C10 C9 128.5(4) yes
C1 C10 C5 118.7(4) yes
C1 C10 C9 122.0(4) yes
C5 C10 C9 119.2(4) yes
Ru1 C11 C12 69.6(2) yes
Ru1 C11 C18 110.1(2) yes
Ru1 C11 C20 114.9(3) yes
C12 C11 C18 121.4(4) yes
C12 C11 C20 119.0(4) yes
C18 C11 C20 113.3(4) yes
Ru1 C12 C11 71.8(2) yes
Ru1 C12 C13 106.7(2) yes
C11 C12 C13 122.9(4) yes
C12 C13 C14 105.2(4) yes
C13 C14 C15 106.8(4) yes
C13 C14 C19 108.5(3) yes
C15 C14 C19 111.2(4) yes
Ru1 C15 C14 110.4(3) yes
Ru1 C15 C16 70.8(3) yes
C14 C15 C16 121.2(4) yes
Ru1 C16 C15 70.3(3) yes
Ru1 C16 C17 109.1(3) yes
C15 C16 C17 121.7(4) yes
C16 C17 C18 106.0(4) yes
C11 C18 C17 108.7(4) yes
C11 C18 C19 111.1(4) yes
C17 C18 C19 106.9(3) yes
C14 C19 C18 108.1(4) yes
Ru1 C1 H1 119.249 no
C2 C1 H1 119.247 no
C10 C1 H1 119.248 no
Ru1 C2 H2 119.606 no
C1 C2 H2 119.603 no
C3 C2 H2 119.612 no
Ru1 C3 H3 119.398 no
C2 C3 H3 119.404 no
C4 C3 H3 119.397 no
Ru1 C4 H4 119.245 no
C3 C4 H4 119.241 no
C5 C4 H4 119.243 no
C5 C6 H6 119.541 no
C7 C6 H6 119.541 no
C6 C7 H7 119.705 no
C8 C7 H7 119.696 no
C7 C8 H8 119.782 no
C9 C8 H8 119.784 no
C8 C9 H9 119.905 no
C10 C9 H9 119.915 no
Ru1 C12 H12 115.510 no
C11 C12 H12 115.507 no
C13 C12 H12 115.511 no
C12 C13 H13A 110.696 no
C12 C13 H13B 110.696 no
C14 C13 H13A 110.701 no
C14 C13 H13B 110.693 no
H13A C13 H13B 108.799 no
C13 C14 H14 110.116 no
C15 C14 H14 110.116 no
C19 C14 H14 110.110 no
Ru1 C15 H15 115.398 no
C14 C15 H15 115.400 no
C16 C15 H15 115.397 no
Ru1 C16 H16 115.645 no
C15 C16 H16 115.656 no
C17 C16 H16 115.649 no
C16 C17 H17A 110.533 no
C16 C17 H17B 110.533 no
C18 C17 H17A 110.530 no
C18 C17 H17B 110.525 no
H17A C17 H17B 108.694 no
C11 C18 H18 110.041 no
C17 C18 H18 110.046 no
C19 C18 H18 110.045 no
C14 C19 H19A 110.073 no
C14 C19 H19B 110.071 no
C18 C19 H19A 110.072 no
C18 C19 H19B 110.070 no
H19A C19 H19B 108.411 no
C11 C20 H20A 109.470 no
C11 C20 H20B 109.470 no
C11 C20 H20C 109.476 no
H20A C20 H20B 109.467 no
H20A C20 H20C 109.476 no
H20B C20 H20C 109.468 no

loop_
_geom_bond_atom_site_label_1
_geom_bond_atom_site_label_2
_geom_bond_distance
_geom_bond_publ_flag
Ru1 C1 2.213(5) yes
Ru1 C2 2.283(5) yes
Ru1 C3 2.260(4) yes
Ru1 C4 2.209(4) yes
Ru1 C5 2.338(4) yes
Ru1 C10 2.317(5) yes
Ru1 C11 2.171(4) yes
Ru1 C12 2.143(4) yes
Ru1 C15 2.144(4) yes
Ru1 C16 2.152(5) yes
C1 C2 1.407(7) yes
C1 C10 1.448(6) yes
C2 C3 1.401(6) yes
C3 C4 1.416(5) yes
C4 C5 1.433(6) yes
C5 C6 1.428(6) yes
C5 C10 1.424(6) yes
C6 C7 1.353(7) yes
C7 C8 1.423(7) yes
C8 C9 1.368(6) yes
C9 C10 1.428(7) yes
C11 C12 1.428(6) yes
C11 C18 1.542(6) yes
C11 C20 1.519(5) yes
C12 C13 1.517(5) yes
C13 C14 1.534(6) yes
C14 C15 1.546(6) yes
C14 C19 1.528(6) yes
C15 C16 1.430(6) yes
C16 C17 1.507(7) yes
C17 C18 1.519(6) yes
C18 C19 1.528(6) yes
C1 H1 1.000 no
C2 H2 1.000 no
C3 H3 1.000 no
C4 H4 1.000 no
C6 H6 0.950 no
C7 H7 0.950 no
C8 H8 0.950 no
C9 H9 0.950 no
C12 H12 1.000 no
C13 H13A 0.990 no
C13 H13B 0.990 no
C14 H14 1.000 no
C15 H15 1.000 no
C16 H16 1.000 no
C17 H17A 0.990 no
C17 H17B 0.990 no
C18 H18 1.000 no
C19 H19A 0.990 no
C19 H19B 0.990 no
C20 H20A 0.980 no
C20 H20B 0.980 no
C20 H20C 0.980 no

loop_
_geom_contact_atom_site_label_1
_geom_contact_atom_site_label_2
_geom_contact_distance
_geom_contact_publ_flag
_geom_contact_site_symmetry_2
C1 C20 3.571(7) no .
C2 C20 3.507(6) no .
C5 C8 2.812(7) no .
C6 C9 2.805(6) no .
C7 C10 2.807(6) no .
C11 C14 2.768(5) no .
C12 C17 3.536(7) no .
C12 C19 2.848(7) no .
C13 C16 3.536(6) no .
C13 C18 3.057(7) no .
C14 C17 3.024(6) no .
C15 C18 2.764(5) no .
C16 C19 2.850(6) no .
C17 C20 3.377(7) no .
C2 C10 3.449(7) no 3_755
C10 C2 3.449(7) no 3_755
Ru1 H13B 3.1053 no .
Ru1 H17B 3.1969 no .
Ru1 H20B 3.3325 no .
Ru1 H20C 3.1636 no .
C1 H3 3.3152 no .
C1 H9 2.7005 no .
C1 H12 2.9939 no .
C1 H20C 2.9770 no .
C2 H4 3.3321 no .
C2 H20B 3.3764 no .
C2 H20C 3.1197 no .
C3 H1 3.3151 no .
C3 H16 3.2488 no .
C4 H2 3.3341 no .
C4 H6 2.7056 no .
C4 H15 3.3103 no .
C4 H16 3.0005 no .
C5 H1 3.3667 no .
C5 H3 3.3801 no .
C5 H7 3.2775 no .
C5 H9 3.3191 no .
C5 H15 3.3394 no .
C6 H4 2.7245 no .
C6 H8 3.2606 no .
C6 H15 3.3855 no .
C7 H9 3.2816 no .
C8 H6 3.2692 no .
C8 H13B 3.5631 no .
C9 H1 2.7179 no .
C9 H7 3.2720 no .
C9 H12 3.3403 no .
C9 H13B 3.4286 no .
C10 H2 3.3877 no .
C10 H4 3.3481 no .
C10 H6 3.3106 no .
C10 H8 3.2835 no .
C10 H12 3.2564 no .
C11 H1 3.4613 no .
C11 H2 3.5960 no .
C11 H13A 3.0792 no .
C11 H13B 3.3275 no .
C11 H17A 3.3546 no .
C11 H17B 2.7238 no .
C11 H19A 3.3713 no .
C11 H19B 2.8686 no .
C12 H1 3.1252 no .
C12 H14 3.3094 no .
C12 H15 3.5578 no .
C12 H18 3.2700 no .
C12 H19B 3.0205 no .
C12 H20A 2.9792 no .
C12 H20B 3.2932 no .
C12 H20C 2.6175 no .
C13 H15 3.0430 no .
C13 H19A 3.3360 no .
C13 H19B 2.5711 no .
C14 H12 3.3459 no .
C14 H16 3.4163 no .
C14 H17A 3.3599 no .
C14 H18 3.3363 no .
C15 H4 3.3689 no .
C15 H13A 3.3491 no .
C15 H13B 2.6815 no .
C15 H17A 3.0342 no .
C15 H17B 3.3219 no .
C15 H19A 2.8792 no .
C15 H19B 3.3738 no .
C16 H3 3.3352 no .
C16 H4 3.1100 no .
C16 H14 3.2715 no .
C16 H18 3.2978 no .
C16 H19A 3.0278 no .
C17 H15 3.3883 no .
C17 H19A 2.5266 no .
C17 H19B 3.3023 no .
C17 H20B 3.1592 no .
C18 H12 3.4128 no .
C18 H13A 3.4306 no .
C18 H14 3.3356 no .
C18 H16 3.3368 no .
C18 H20A 2.7696 no .
C18 H20B 2.7373 no .
C18 H20C 3.3917 no .
C19 H13A 2.6677 no .
C19 H13B 3.3536 no .
C19 H15 3.3567 no .
C19 H17A 2.5990 no .
C19 H17B 3.3214 no .
C20 H1 3.3063 no .
C20 H2 3.1631 no .
C20 H12 2.6307 no .
C20 H17B 3.1860 no .
C20 H18 2.5702 no .
H1 H2 2.3897 no .
H1 H9 2.5428 no .
H1 H12 2.6668 no .
H1 H20C 2.5144 no .
H2 H3 2.3859 no .
H2 H20B 2.8529 no .
H2 H20C 2.7746 no .
H3 H4 2.3954 no .
H3 H16 3.0969 no .
H3 H17B 3.4977 no .
H4 H6 2.5580 no .
H4 H15 3.1229 no .
H4 H16 2.6607 no .
H6 H7 2.2928 no .
H6 H15 3.3524 no .
H7 H8 2.3656 no .
H8 H9 2.3132 no .
H9 H12 3.1645 no .
H12 H13A 2.4529 no .
H12 H13B 2.4972 no .
H12 H20A 2.9852 no .
H12 H20B 3.5024 no .
H12 H20C 2.3803 no .
H13A H14 2.4330 no .
H13A H19A 3.5098 no .
H13A H19B 2.3743 no .
H13B H14 2.4017 no .
H13B H15 2.9580 no .
H13B H19B 3.5022 no .
H14 H15 2.3411 no .
H14 H19A 2.3193 no .
H14 H19B 2.4897 no .
H15 H16 2.2920 no .
H15 H19A 3.5528 no .
H16 H17A 2.4499 no .
H16 H17B 2.4780 no .
H17A H18 2.4253 no .
H17A H19A 2.2882 no .
H17A H19B 3.4467 no .
H17B H18 2.3728 no .
H17B H19A 3.4500 no .
H17B H20B 2.6947 no .
H18 H19A 2.4853 no .
H18 H19B 2.3220 no .
H18 H20A 2.4758 no .
H18 H20B 2.6606 no .
H18 H20C 3.5186 no .
C1 H14 3.3558 no 4_554
C1 H15 3.0382 no 4_554
C2 H17B 3.3670 no 3_655
C2 H18 3.5197 no 3_655
C2 H20B 3.2564 no 3_655
C3 H6 3.4973 no 2_745
C3 H7 3.4411 no 2_745
C3 H15 3.4675 no 2_745
C3 H20A 3.4978 no 3_655
C3 H20B 3.2047 no 3_655
C4 H13B 3.2989 no 2_745
C4 H14 3.1861 no 2_745
C4 H15 3.2123 no 2_745
C5 H14 3.1618 no 2_745
C6 H3 3.0475 no 2_755
C6 H14 2.8898 no 2_745
C6 H20A 3.3542 no 4_655
C7 H3 3.0295 no 2_755
C7 H4 3.2817 no 2_755
C7 H16 3.1315 no 2_755
C7 H17A 3.4804 no 1_655
C7 H18 3.0823 no 1_655
C7 H19A 3.2920 no 1_655
C7 H20A 3.4498 no 4_655
C8 H9 3.4420 no 3_765
C8 H12 3.5370 no 3_765
C8 H13A 3.4810 no 3_765
C8 H13B 3.3477 no 3_765
C8 H16 3.3950 no 2_755
C8 H18 2.9721 no 1_655
C9 H8 3.3524 no 3_765
C9 H15 3.3405 no 4_554
C10 H15 3.5877 no 4_554
C11 H13A 3.3298 no 3_665
C11 H19B 3.5212 no 3_665
C12 H8 3.1582 no 3_765
C12 H19B 2.9794 no 3_665
C13 H4 3.2494 no 2_755
C13 H6 3.1240 no 2_755
C13 H8 2.9375 no 3_765
C13 H19B 3.3217 no 3_665
C13 H20A 3.4625 no 3_665
C14 H1 3.0885 no 4_555
C14 H4 3.4053 no 2_755
C14 H6 3.2448 no 2_755
C15 H1 2.6816 no 4_555
C15 H4 3.5329 no 2_755
C15 H9 3.4239 no 4_555
C16 H1 3.1754 no 4_555
C16 H7 3.3459 no 2_745
C16 H9 3.5788 no 4_555
C16 H12 3.5833 no 4_555
C17 H2 3.0689 no 3_655
C17 H19A 3.3831 no 2_645
C17 H20B 3.3587 no 3_655
C17 H20C 3.5060 no 4_555
C18 H2 3.2810 no 3_655
C18 H7 3.4915 no 1_455
C18 H13A 3.2770 no 3_665
C19 H7 3.2079 no 1_455
C19 H12 3.4996 no 3_665
C19 H13A 3.4425 no 3_665
C19 H17A 3.4381 no 2_655
C19 H20C 3.4203 no 4_555
C20 H2 3.4438 no 3_655
C20 H3 3.0382 no 3_655
C20 H7 3.3421 no 4_454
C20 H13A 3.3354 no 3_665
C20 H17A 3.3461 no 4_554
C20 H17B 3.0674 no 3_655
C20 H19A 3.3006 no 4_554
C20 H20B 3.5232 no 3_655
H1 C14 3.0885 no 4_554
H1 C15 2.6816 no 4_554
H1 C16 3.1754 no 4_554
H1 H14 2.6917 no 4_554
H1 H15 2.2592 no 4_554
H1 H16 3.1227 no 4_554
H1 H19A 3.2991 no 4_554
H2 C17 3.0689 no 3_655
H2 C18 3.2810 no 3_655
H2 C20 3.4438 no 3_655
H2 H14 3.2770 no 4_554
H2 H17A 3.2729 no 3_655
H2 H17B 2.3847 no 3_655
H2 H18 2.7266 no 3_655
H2 H20A 3.5013 no 3_655
H2 H20B 2.7087 no 3_655
H3 C6 3.0475 no 2_745
H3 C7 3.0295 no 2_745
H3 C20 3.0382 no 3_655
H3 H6 2.6387 no 2_745
H3 H7 2.6327 no 2_745
H3 H15 3.5050 no 2_745
H3 H18 3.4443 no 3_655
H3 H20A 2.5985 no 3_655
H3 H20B 2.6030 no 3_655
H4 C7 3.2817 no 2_745
H4 C13 3.2494 no 2_745
H4 C14 3.4053 no 2_745
H4 C15 3.5329 no 2_745
H4 H7 3.2751 no 2_745
H4 H9 3.2511 no 4_555
H4 H13B 2.4540 no 2_745
H4 H14 3.0090 no 2_745
H4 H15 3.0402 no 2_745
H6 C3 3.4973 no 2_755
H6 C13 3.1240 no 2_745
H6 C14 3.2448 no 2_745
H6 H3 2.6387 no 2_755
H6 H13A 2.8730 no 2_745
H6 H13B 2.8815 no 2_745
H6 H14 2.5400 no 2_745
H6 H20A 2.6765 no 4_655
H7 C3 3.4411 no 2_755
H7 C16 3.3459 no 2_755
H7 C18 3.4915 no 1_655
H7 C19 3.2079 no 1_655
H7 C20 3.3421 no 4_655
H7 H3 2.6327 no 2_755
H7 H4 3.2751 no 2_755
H7 H16 2.5602 no 2_755
H7 H17A 3.1523 no 1_655
H7 H17B 3.3800 no 2_755
H7 H18 3.0670 no 1_655
H7 H19A 2.5661 no 1_655
H7 H19B 3.2591 no 1_655
H7 H20A 2.8695 no 4_655
H7 H20B 3.3837 no 4_655
H7 H20C 3.2364 no 4_655
H8 C9 3.3524 no 3_765
H8 C12 3.1582 no 3_765
H8 C13 2.9375 no 3_765
H8 H8 3.5528 no 3_765
H8 H9 2.9651 no 3_765
H8 H12 2.6112 no 3_765
H8 H13A 2.7634 no 3_765
H8 H13B 2.5884 no 3_765
H8 H16 3.0526 no 2_755
H8 H18 2.9085 no 1_655
H8 H19B 3.1670 no 1_655
H9 C8 3.4420 no 3_765
H9 C15 3.4239 no 4_554
H9 C16 3.5788 no 4_554
H9 H4 3.2511 no 4_554
H9 H8 2.9651 no 3_765
H9 H13B 3.1363 no 3_765
H9 H15 2.6299 no 4_554
H9 H16 2.9451 no 4_554
H12 C8 3.5370 no 3_765
H12 C16 3.5833 no 4_554
H12 C19 3.4996 no 3_665
H12 H8 2.6112 no 3_765
H12 H16 3.0319 no 4_554
H12 H17A 3.2711 no 4_554
H12 H19B 2.5410 no 3_665
H13A C8 3.4810 no 3_765
H13A C11 3.3298 no 3_665
H13A C18 3.2770 no 3_665
H13A C19 3.4425 no 3_665
H13A C20 3.3354 no 3_665
H13A H6 2.8730 no 2_755
H13A H8 2.7634 no 3_765
H13A H18 2.8076 no 3_665
H13A H19B 2.7488 no 3_665
H13A H20A 2.5712 no 3_665
H13B C4 3.2989 no 2_755
H13B C8 3.3477 no 3_765
H13B H4 2.4540 no 2_755
H13B H6 2.8815 no 2_755
H13B H8 2.5884 no 3_765
H13B H9 3.1363 no 3_765
H14 C1 3.3558 no 4_555
H14 C4 3.1861 no 2_755
H14 C5 3.1618 no 2_755
H14 C6 2.8898 no 2_755
H14 H1 2.6917 no 4_555
H14 H2 3.2770 no 4_555
H14 H4 3.0090 no 2_755
H14 H6 2.5400 no 2_755
H14 H17A 3.3002 no 2_655
H14 H20A 3.5993 no 3_665
H15 C1 3.0382 no 4_555
H15 C3 3.4675 no 2_755
H15 C4 3.2123 no 2_755
H15 C9 3.3405 no 4_555
H15 C10 3.5877 no 4_555
H15 H1 2.2592 no 4_555
H15 H3 3.5050 no 2_755
H15 H4 3.0402 no 2_755
H15 H9 2.6299 no 4_555
H16 C7 3.1315 no 2_745
H16 C8 3.3950 no 2_745
H16 H1 3.1227 no 4_555
H16 H7 2.5602 no 2_745
H16 H8 3.0526 no 2_745
H16 H9 2.9451 no 4_555
H16 H12 3.0319 no 4_555
H16 H19A 3.5555 no 2_645
H17A C7 3.4804 no 1_455
H17A C19 3.4381 no 2_645
H17A C20 3.3461 no 4_555
H17A H2 3.2729 no 3_655
H17A H7 3.1523 no 1_455
H17A H12 3.2711 no 4_555
H17A H14 3.3002 no 2_645
H17A H19A 3.0804 no 2_645
H17A H19B 3.0601 no 2_645
H17A H20A 3.1178 no 4_555
H17A H20C 2.7043 no 4_555
H17B C2 3.3670 no 3_655
H17B C20 3.0674 no 3_655
H17B H2 2.3847 no 3_655
H17B H7 3.3800 no 2_745
H17B H19A 2.8928 no 2_645
H17B H20A 3.5762 no 3_655
H17B H20B 2.4310 no 3_655
H17B H20C 2.8631 no 3_655
H18 C2 3.5197 no 3_655
H18 C7 3.0823 no 1_455
H18 C8 2.9721 no 1_455
H18 H2 2.7266 no 3_655
H18 H3 3.4443 no 3_655
H18 H7 3.0670 no 1_455
H18 H8 2.9085 no 1_455
H18 H13A 2.8076 no 3_665
H19A C7 3.2920 no 1_455
H19A C17 3.3831 no 2_655
H19A C20 3.3006 no 4_555
H19A H1 3.2991 no 4_555
H19A H7 2.5661 no 1_455
H19A H16 3.5555 no 2_655
H19A H17A 3.0804 no 2_655
H19A H17B 2.8928 no 2_655
H19A H20A 3.4475 no 4_555
H19A H20B 3.5229 no 4_555
H19A H20C 2.5105 no 4_555
H19B C11 3.5212 no 3_665
H19B C12 2.9794 no 3_665
H19B C13 3.3217 no 3_665
H19B H7 3.2591 no 1_455
H19B H8 3.1670 no 1_455
H19B H12 2.5410 no 3_665
H19B H13A 2.7488 no 3_665
H19B H17A 3.0601 no 2_655
H19B H20A 3.2534 no 3_665
H20A C3 3.4978 no 3_655
H20A C6 3.3542 no 4_454
H20A C7 3.4498 no 4_454
H20A C13 3.4625 no 3_665
H20A H2 3.5013 no 3_655
H20A H3 2.5985 no 3_655
H20A H6 2.6765 no 4_454
H20A H7 2.8695 no 4_454
H20A H13A 2.5712 no 3_665
H20A H14 3.5993 no 3_665
H20A H17A 3.1178 no 4_554
H20A H17B 3.5762 no 3_655
H20A H19A 3.4475 no 4_554
H20A H19B 3.2534 no 3_665
H20B C2 3.2564 no 3_655
H20B C3 3.2047 no 3_655
H20B C17 3.3587 no 3_655
H20B C20 3.5232 no 3_655
H20B H2 2.7087 no 3_655
H20B H3 2.6030 no 3_655
H20B H7 3.3837 no 4_454
H20B H17B 2.4310 no 3_655
H20B H19A 3.5229 no 4_554
H20B H20B 2.6429 no 3_655
H20C C17 3.5060 no 4_554
H20C C19 3.4203 no 4_554
H20C H7 3.2364 no 4_454
H20C H17A 2.7043 no 4_554
H20C H17B 2.8631 no 3_655
H20C H19A 2.5105 no 4_554

loop_
_geom_torsion_atom_site_label_1
_geom_torsion_atom_site_label_2
_geom_torsion_atom_site_label_3
_geom_torsion_atom_site_label_4
_geom_torsion
_geom_torsion_publ_flag
C1 Ru1 C2 C1 0.00(16) no
C1 Ru1 C2 C3 133.0(3) no
C2 Ru1 C1 C2 0.00(16) no
C2 Ru1 C1 C10 -129.2(3) no
C1 Ru1 C3 C2 -28.51(16) no
C1 Ru1 C3 C4 103.8(2) no
C3 Ru1 C1 C2 28.13(14) no
C3 Ru1 C1 C10 -101.08(18) no
C1 Ru1 C4 C3 -64.44(19) no
C1 Ru1 C4 C5 64.62(18) no
C4 Ru1 C1 C2 64.66(16) no
C4 Ru1 C1 C10 -64.55(16) no
C1 Ru1 C5 C4 -103.80(19) no
C1 Ru1 C5 C6 141.6(4) no
C1 Ru1 C5 C10 29.47(16) no
C5 Ru1 C1 C2 100.90(18) no
C5 Ru1 C1 C10 -28.30(15) no
C1 Ru1 C10 C1 0.00(17) no
C1 Ru1 C10 C5 -132.1(3) no
C1 Ru1 C10 C9 113.8(4) no
C10 Ru1 C1 C2 129.2(3) no
C10 Ru1 C1 C10 0.00(15) no
C1 Ru1 C11 C12 -77.93(17) no
C1 Ru1 C11 C18 164.92(19) no
C1 Ru1 C11 C20 35.6(3) no
C11 Ru1 C1 C2 -97.48(16) no
C11 Ru1 C1 C10 133.32(16) no
C1 Ru1 C12 C11 107.69(17) no
C1 Ru1 C12 C13 -132.4(3) no
C12 Ru1 C1 C2 -135.18(16) no
C12 Ru1 C1 C10 95.62(17) no
C1 Ru1 C15 C14 76.1(5) no
C1 Ru1 C15 C16 -166.8(3) no
C15 Ru1 C1 C2 154.0(3) no
C15 Ru1 C1 C10 24.8(5) no
C2 Ru1 C3 C2 0.00(19) no
C2 Ru1 C3 C4 132.3(4) no
C3 Ru1 C2 C1 -133.0(4) no
C3 Ru1 C2 C3 0.00(19) no
C2 Ru1 C4 C3 -28.38(17) no
C2 Ru1 C4 C5 100.7(2) no
C4 Ru1 C2 C1 -103.9(2) no
C4 Ru1 C2 C3 29.13(17) no
C2 Ru1 C5 C4 -67.00(17) no
C2 Ru1 C5 C6 178.4(4) no
C2 Ru1 C5 C10 66.27(17) no
C5 Ru1 C2 C1 -66.84(16) no
C5 Ru1 C2 C3 66.14(18) no
C2 Ru1 C10 C1 30.37(14) no
C2 Ru1 C10 C5 -101.74(18) no
C2 Ru1 C10 C9 144.2(3) no
C10 Ru1 C2 C1 -30.97(14) no
C10 Ru1 C2 C3 102.01(19) no
C2 Ru1 C11 C12 -115.52(17) no
C2 Ru1 C11 C18 127.3(2) no
C2 Ru1 C11 C20 -2.0(3) no
C11 Ru1 C2 C1 92.11(17) no
C11 Ru1 C2 C3 -134.90(17) no
C2 Ru1 C12 C11 79.5(2) no
C2 Ru1 C12 C13 -160.6(2) no
C12 Ru1 C2 C1 52.6(2) no
C12 Ru1 C2 C3 -174.40(16) no
C2 Ru1 C16 C15 165.84(13) no
C2 Ru1 C16 C17 -76.3(3) no
C16 Ru1 C2 C1 179.83(14) no
C16 Ru1 C2 C3 -47.2(3) no
C3 Ru1 C4 C3 0.0(2) no
C3 Ru1 C4 C5 129.1(4) no
C4 Ru1 C3 C2 -132.3(4) no
C4 Ru1 C3 C4 0.0(2) no
C3 Ru1 C5 C4 -30.85(15) no
C3 Ru1 C5 C6 -145.4(4) no
C3 Ru1 C5 C10 102.42(19) no
C5 Ru1 C3 C2 -101.7(2) no
C5 Ru1 C3 C4 30.62(16) no
C3 Ru1 C10 C1 66.43(15) no
C3 Ru1 C10 C5 -65.68(15) no
C3 Ru1 C10 C9 -179.8(3) no
C10 Ru1 C3 C2 -66.01(18) no
C10 Ru1 C3 C4 66.34(18) no
C3 Ru1 C11 C12 -147.19(16) no
C3 Ru1 C11 C18 95.7(3) no
C3 Ru1 C11 C20 -33.7(4) no
C11 Ru1 C3 C2 59.8(3) no
C11 Ru1 C3 C4 -167.89(15) no
C3 Ru1 C12 C11 72.2(4) no
C3 Ru1 C12 C13 -167.9(3) no
C12 Ru1 C3 C2 11.1(5) no
C12 Ru1 C3 C4 143.4(3) no
C3 Ru1 C15 C14 -168.13(18) no
C3 Ru1 C15 C16 -51.0(2) no
C15 Ru1 C3 C2 171.68(15) no
C15 Ru1 C3 C4 -56.0(3) no
C3 Ru1 C16 C15 140.15(15) no
C3 Ru1 C16 C17 -102.0(2) no
C16 Ru1 C3 C2 142.24(18) no
C16 Ru1 C3 C4 -85.41(19) no
C4 Ru1 C5 C4 0.00(17) no
C4 Ru1 C5 C6 -114.6(4) no
C4 Ru1 C5 C10 133.3(3) no
C5 Ru1 C4 C3 -129.1(4) no
C5 Ru1 C4 C5 0.00(16) no
C4 Ru1 C10 C1 103.62(17) no
C4 Ru1 C10 C5 -28.49(14) no
C4 Ru1 C10 C9 -142.6(3) no
C10 Ru1 C4 C3 -101.3(2) no
C10 Ru1 C4 C5 27.78(15) no
C4 Ru1 C12 C11 173.3(3) no
C4 Ru1 C12 C13 -66.8(5) no
C12 Ru1 C4 C3 -132.6(4) no
C12 Ru1 C4 C5 -3.6(5) no
C4 Ru1 C15 C14 161.4(2) no
C4 Ru1 C15 C16 -81.40(16) no
C15 Ru1 C4 C3 136.35(18) no
C15 Ru1 C4 C5 -94.58(18) no
C4 Ru1 C16 C15 103.32(16) no
C4 Ru1 C16 C17 -138.9(2) no
C16 Ru1 C4 C3 97.92(18) no
C16 Ru1 C4 C5 -133.02(17) no
C5 Ru1 C10 C1 132.1(3) no
C5 Ru1 C10 C5 0.00(17) no
C5 Ru1 C10 C9 -114.1(4) no
C10 Ru1 C5 C4 -133.3(3) no
C10 Ru1 C5 C6 112.1(4) no
C10 Ru1 C5 C10 0.00(16) no
C5 Ru1 C11 C12 -22.7(5) no
C5 Ru1 C11 C18 -139.9(4) no
C5 Ru1 C11 C20 90.7(5) no
C11 Ru1 C5 C4 -165.0(3) no
C11 Ru1 C5 C6 80.4(5) no
C11 Ru1 C5 C10 -31.7(5) no
C5 Ru1 C12 C11 170.82(14) no
C5 Ru1 C12 C13 -69.3(3) no
C12 Ru1 C5 C4 178.46(14) no
C12 Ru1 C5 C6 63.9(4) no
C12 Ru1 C5 C10 -48.3(2) no
C5 Ru1 C15 C14 124.1(2) no
C5 Ru1 C15 C16 -118.71(15) no
C15 Ru1 C5 C4 92.73(17) no
C15 Ru1 C5 C6 -21.8(4) no
C15 Ru1 C5 C10 -133.99(16) no
C5 Ru1 C16 C15 74.14(18) no
C5 Ru1 C16 C17 -168.05(17) no
C16 Ru1 C5 C4 54.7(2) no
C16 Ru1 C5 C6 -59.8(4) no
C16 Ru1 C5 C10 -172.00(14) no
C10 Ru1 C11 C12 -45.0(2) no
C10 Ru1 C11 C18 -162.14(16) no
C10 Ru1 C11 C20 68.5(3) no
C11 Ru1 C10 C1 -61.0(2) no
C11 Ru1 C10 C5 166.85(13) no
C11 Ru1 C10 C9 52.8(4) no
C10 Ru1 C12 C11 144.90(16) no
C10 Ru1 C12 C13 -95.2(3) no
C12 Ru1 C10 C1 -87.39(15) no
C12 Ru1 C10 C5 140.50(15) no
C12 Ru1 C10 C9 26.4(3) no
C10 Ru1 C15 C14 93.9(3) no
C10 Ru1 C15 C16 -148.97(13) no
C15 Ru1 C10 C1 -169.85(13) no
C15 Ru1 C10 C5 58.0(2) no
C15 Ru1 C10 C9 -56.1(4) no
C10 Ru1 C16 C15 64.3(4) no
C10 Ru1 C16 C17 -177.9(2) no
C16 Ru1 C10 C1 147.3(3) no
C16 Ru1 C10 C5 15.2(4) no
C16 Ru1 C10 C9 -98.9(4) no
C11 Ru1 C12 C11 0.00(16) no
C11 Ru1 C12 C13 119.9(4) no
C12 Ru1 C11 C12 0.00(17) no
C12 Ru1 C11 C18 -117.1(3) no
C12 Ru1 C11 C20 113.5(4) no
C11 Ru1 C15 C14 -35.7(3) no
C11 Ru1 C15 C16 81.42(15) no
C15 Ru1 C11 C12 82.62(17) no
C15 Ru1 C11 C18 -34.5(2) no
C15 Ru1 C11 C20 -163.9(3) no
C11 Ru1 C16 C15 -92.72(16) no
C11 Ru1 C16 C17 25.09(19) no
C16 Ru1 C11 C12 121.74(17) no
C16 Ru1 C11 C18 4.60(19) no
C16 Ru1 C11 C20 -124.8(3) no
C12 Ru1 C15 C14 3.2(2) no
C12 Ru1 C15 C16 120.31(17) no
C15 Ru1 C12 C11 -91.82(18) no
C15 Ru1 C12 C13 28.1(3) no
C12 Ru1 C16 C15 -60.02(17) no
C12 Ru1 C16 C17 57.8(2) no
C16 Ru1 C12 C11 -58.35(17) no
C16 Ru1 C12 C13 61.5(3) no
C15 Ru1 C16 C15 0.00(15) no
C15 Ru1 C16 C17 117.8(3) no
C16 Ru1 C15 C14 -117.2(3) no
C16 Ru1 C15 C16 0.00(16) no
Ru1 C1 C2 Ru1 0.0 no
Ru1 C1 C2 C3 -52.5(4) no
Ru1 C1 C10 Ru1 0.0 no
Ru1 C1 C10 C5 54.0(4) no
Ru1 C1 C10 C9 -122.4(4) no
C2 C1 C10 Ru1 -61.0(4) no
C2 C1 C10 C5 -7.1(7) no
C2 C1 C10 C9 176.5(4) no
C10 C1 C2 Ru1 61.5(4) no
C10 C1 C2 C3 9.0(7) no
Ru1 C2 C3 Ru1 0.0 no
Ru1 C2 C3 C4 -53.2(3) no
C1 C2 C3 Ru1 51.5(4) no
C1 C2 C3 C4 -1.7(7) no
Ru1 C3 C4 Ru1 0.0 no
Ru1 C3 C4 C5 -62.3(3) no
C2 C3 C4 Ru1 54.7(4) no
C2 C3 C4 C5 -7.6(6) no
Ru1 C4 C5 Ru1 0.0 no
Ru1 C4 C5 C6 124.0(4) no
Ru1 C4 C5 C10 -51.5(3) no
C3 C4 C5 Ru1 60.8(4) no
C3 C4 C5 C6 -175.2(4) no
C3 C4 C5 C10 9.3(6) no
Ru1 C5 C6 C7 -90.2(5) no
Ru1 C5 C10 Ru1 0.0 no
Ru1 C5 C10 C1 -51.4(3) no
Ru1 C5 C10 C9 125.1(4) no
C4 C5 C6 C7 -176.5(4) no
C4 C5 C10 Ru1 49.4(4) no
C4 C5 C10 C1 -2.0(6) no
C4 C5 C10 C9 174.5(4) no
C6 C5 C10 Ru1 -126.3(4) no
C6 C5 C10 C1 -177.7(4) no
C6 C5 C10 C9 -1.2(6) no
C10 C5 C6 C7 -1.1(7) no
C5 C6 C7 C8 2.7(7) no
C6 C7 C8 C9 -2.0(8) no
C7 C8 C9 C10 -0.3(8) no
C8 C9 C10 Ru1 92.8(6) no
C8 C9 C10 C1 178.2(5) no
C8 C9 C10 C5 1.9(7) no
Ru1 C11 C12 Ru1 0.0 no
Ru1 C11 C12 C13 -98.5(3) no
Ru1 C11 C18 C17 -33.4(3) no
Ru1 C11 C18 C19 83.9(3) no
C12 C11 C18 C17 -111.2(4) no
C12 C11 C18 C19 6.1(4) no
C18 C11 C12 Ru1 101.7(3) no
C18 C11 C12 C13 3.2(5) no
C20 C11 C12 Ru1 -107.9(4) no
C20 C11 C12 C13 153.6(3) no
C20 C11 C18 C17 96.8(3) no
C20 C11 C18 C19 -145.9(3) no
Ru1 C12 C13 C14 -54.4(4) no
C11 C12 C13 C14 24.4(5) no
C12 C13 C14 C15 57.6(4) no
C12 C13 C14 C19 -62.3(4) no
C13 C14 C15 Ru1 -33.5(4) no
C13 C14 C15 C16 -112.9(4) no
C13 C14 C19 C18 75.2(4) no
C15 C14 C19 C18 -41.9(4) no
C19 C14 C15 Ru1 84.6(4) no
C19 C14 C15 C16 5.2(5) no
Ru1 C15 C16 Ru1 0.0 no
Ru1 C15 C16 C17 -100.8(4) no
C14 C15 C16 Ru1 102.8(4) no
C14 C15 C16 C17 2.0(6) no
Ru1 C16 C17 C18 -50.3(4) no
C15 C16 C17 C18 27.8(6) no
C16 C17 C18 C11 54.7(4) no
C16 C17 C18 C19 -65.3(4) no
C11 C18 C19 C14 -42.8(4) no
C17 C18 C19 C14 75.6(4) no
